data_7028367
loop_
_publ_author_name
'Tauchman, Ji\<r\'i'
'C\'isa\<rov\'a, Ivana'
'St\<epni\<cka, Petr'

_publ_section_title
;
 Synthesis and structural characterisation of Pd(II) and Pt(II) complexes
 with a flexible, ferrocene-based P,S-donor amidophosphine ligand.
;
_journal_issue 4
_journal_name_full 'Dalton transactions (Cambridge, England : 2003)'
_journal_page_first 1599
_journal_page_last 1608
_journal_paper_doi 10.1039/c3dt52760c
_journal_volume 43
_journal_year 2014
_chemical_formula_moiety 'C26 H26 Cl2 Fe N O P Pt S, 0.5 (C4 H8 O2)'
_chemical_formula_sum 'C28 H30 Cl2 Fe N O2 P Pt S'
_chemical_formula_weight 797.40
_chemical_name_systematic
; 
 ? 
;
_space_group_IT_number 2
_symmetry_cell_setting triclinic
_symmetry_space_group_name_Hall '-P 1'
_symmetry_space_group_name_H-M 'P -1'
_atom_sites_solution_hydrogens mixed
_atom_sites_solution_primary direct
_atom_sites_solution_secondary difmap
_audit_creation_method SHELXL-97
_cell_angle_alpha 95.995(4)
_cell_angle_beta 102.319(4)
_cell_angle_gamma 113.710(4)
_cell_formula_units_Z 2
_cell_length_a 9.3969(12)
_cell_length_b 10.9050(13)
_cell_length_c 15.3844(18)
_cell_measurement_reflns_used 9953
_cell_measurement_temperature 150(2)
_cell_measurement_theta_max 27.54
_cell_measurement_theta_min 2.25
_cell_volume 1377.9(3)
_computing_cell_refinement 'Bruker SAINT'
_computing_data_collection 'Bruker APEX2'
_computing_data_reduction 'Bruker SAINT'
_computing_molecular_graphics 'PLATON (Spek, 2003)'
_computing_publication_material 'PLATON (Spek, 2003)'
_computing_structure_refinement 'SHELXL-97 (Sheldrick, 2008)'
_computing_structure_solution 'SHELXS-97 (Sheldrick, 2008)'
_diffrn_ambient_temperature 150(2)
_diffrn_measured_fraction_theta_full 0.998
_diffrn_measured_fraction_theta_max 0.998
_diffrn_measurement_device_type 'Bruker APEX-II CCD'
_diffrn_measurement_method '\f and \w scans'
_diffrn_radiation_monochromator graphite
_diffrn_radiation_source 'fine-focus sealed tube'
_diffrn_radiation_type MoK\a
_diffrn_radiation_wavelength 0.71073
_diffrn_reflns_av_R_equivalents 0.0197
_diffrn_reflns_av_sigmaI/netI 0.0229
_diffrn_reflns_limit_h_max 12
_diffrn_reflns_limit_h_min -12
_diffrn_reflns_limit_k_max 13
_diffrn_reflns_limit_k_min -14
_diffrn_reflns_limit_l_max 19
_diffrn_reflns_limit_l_min -19
_diffrn_reflns_number 20413
_diffrn_reflns_theta_full 27.50
_diffrn_reflns_theta_max 27.50
_diffrn_reflns_theta_min 2.09
_exptl_absorpt_coefficient_mu 5.953
_exptl_absorpt_correction_T_max 0.588
_exptl_absorpt_correction_T_min 0.296
_exptl_absorpt_correction_type numerical
_exptl_absorpt_process_details SADABS
_exptl_crystal_colour orange
_exptl_crystal_density_diffrn 1.922
_exptl_crystal_density_method 'not measured'
_exptl_crystal_description prism
_exptl_crystal_F_000 780
_exptl_crystal_size_max 0.27
_exptl_crystal_size_mid 0.13
_exptl_crystal_size_min 0.10
_refine_diff_density_max 0.763
_refine_diff_density_min -0.536
_refine_diff_density_rms 0.081
_refine_ls_extinction_method none
_refine_ls_goodness_of_fit_ref 1.028
_refine_ls_hydrogen_treatment constr
_refine_ls_matrix_type full
_refine_ls_number_parameters 362
_refine_ls_number_reflns 6309
_refine_ls_number_restraints 0
_refine_ls_restrained_S_all 1.028
_refine_ls_R_factor_all 0.0185
_refine_ls_R_factor_gt 0.0164
_refine_ls_shift/su_max 0.002
_refine_ls_shift/su_mean 0.000
_refine_ls_structure_factor_coef Fsqd
_refine_ls_weighting_details 'calc w=1/[\s^2^(Fo^2^)+(0.0147P)^2^+0.6334P] where P=(Fo^2^+2Fc^2^)/3'
_refine_ls_weighting_scheme calc
_refine_ls_wR_factor_gt 0.0342
_refine_ls_wR_factor_ref 0.0347
_reflns_number_gt 5977
_reflns_number_total 6309
_reflns_threshold_expression >2sigma(I)
_cod_data_source_file c3dt52760c.txt
_cod_data_source_block jt296_2
_cod_database_code 7028367

loop_
_symmetry_equiv_pos_as_xyz
'x, y, z'
'-x, -y, -z'

loop_
_atom_site_label
_atom_site_type_symbol
_atom_site_fract_x
_atom_site_fract_y
_atom_site_fract_z
_atom_site_U_iso_or_equiv
_atom_site_adp_type
_atom_site_occupancy
_atom_site_symmetry_multiplicity
_atom_site_calc_flag
_atom_site_refinement_flags
Pt Pt 0.261904(9) 0.163670(8) 0.321994(5) 0.01252(3) Uani 1 1 d .
Fe Fe -0.26687(3) -0.00174(3) 0.22163(2) 0.01421(7) Uani 1 1 d .
Cl1 Cl 0.25806(6) 0.18491(5) 0.47203(3) 0.01911(11) Uani 1 1 d .
Cl2 Cl 0.26828(6) 0.15719(5) 0.17273(3) 0.01965(11) Uani 1 1 d .
S S 0.45333(6) 0.39657(5) 0.37221(4) 0.01858(12) Uani 1 1 d .
P P 0.07997(6) -0.05861(5) 0.29198(4) 0.01218(11) Uani 1 1 d .
O O -0.0954(2) 0.39771(18) 0.30768(13) 0.0354(4) Uani 1 1 d .
N N 0.0908(2) 0.36241(18) 0.24999(13) 0.0216(4) Uani 1 1 d .
H1N H 0.1097 0.3063 0.2137 0.026 Uiso 1 1 d R
C1 C -0.1872(3) 0.1930(2) 0.19795(15) 0.0187(5) Uani 1 1 d .
C2 C -0.3547(3) 0.1382(2) 0.19454(16) 0.0225(5) Uani 1 1 d .
H2 H -0.4011 0.1759 0.2324 0.027 Uiso 1 1 calc R
C3 C -0.4398(3) 0.0177(2) 0.12481(16) 0.0256(5) Uani 1 1 d .
H3 H -0.5530 -0.0393 0.1080 0.031 Uiso 1 1 calc R
C4 C -0.3267(3) -0.0031(2) 0.08445(15) 0.0245(5) Uani 1 1 d .
H4 H -0.3510 -0.0760 0.0358 0.029 Uiso 1 1 calc R
C5 C -0.1707(3) 0.1044(2) 0.12953(14) 0.0193(5) Uani 1 1 d .
H5 H -0.0724 0.1155 0.1165 0.023 Uiso 1 1 calc R
C6 C -0.1202(2) -0.0782(2) 0.28963(14) 0.0139(4) Uani 1 1 d .
C7 C -0.1518(3) 0.0067(2) 0.35263(14) 0.0170(4) Uani 1 1 d .
H7 H -0.0729 0.0869 0.3958 0.020 Uiso 1 1 calc R
C8 C -0.3216(3) -0.0496(2) 0.33951(15) 0.0210(5) Uani 1 1 d .
H8 H -0.3763 -0.0137 0.3723 0.025 Uiso 1 1 calc R
C9 C -0.3958(3) -0.1691(2) 0.26870(16) 0.0209(5) Uani 1 1 d .
H9 H -0.5087 -0.2266 0.2461 0.025 Uiso 1 1 calc R
C10 C -0.2734(2) -0.1881(2) 0.23746(15) 0.0168(4) Uani 1 1 d .
H10 H -0.2894 -0.2603 0.1906 0.020 Uiso 1 1 calc R
C11 C -0.0615(3) 0.3252(2) 0.25823(16) 0.0208(5) Uani 1 1 d .
C12 C 0.1281(2) -0.1489(2) 0.37869(14) 0.0139(4) Uani 1 1 d .
C13 C 0.0075(3) -0.2439(2) 0.40798(15) 0.0188(5) Uani 1 1 d .
H13 H -0.1023 -0.2615 0.3838 0.023 Uiso 1 1 calc R
C14 C 0.0480(3) -0.3130(2) 0.47287(16) 0.0248(5) Uani 1 1 d .
H14 H -0.0343 -0.3776 0.4931 0.030 Uiso 1 1 calc R
C15 C 0.2077(3) -0.2883(2) 0.50801(15) 0.0246(5) Uani 1 1 d .
H15 H 0.2348 -0.3354 0.5526 0.030 Uiso 1 1 calc R
C16 C 0.3287(3) -0.1943(2) 0.47810(15) 0.0227(5) Uani 1 1 d .
H16 H 0.4381 -0.1788 0.5010 0.027 Uiso 1 1 calc R
C17 C 0.2886(3) -0.1236(2) 0.41474(15) 0.0182(5) Uani 1 1 d .
H17 H 0.3715 -0.0572 0.3958 0.022 Uiso 1 1 calc R
C18 C 0.0590(2) -0.1645(2) 0.18625(14) 0.0156(4) Uani 1 1 d .
C19 C -0.0405(3) -0.1679(2) 0.10343(15) 0.0196(5) Uani 1 1 d .
H19 H -0.1014 -0.1162 0.1022 0.024 Uiso 1 1 calc R
C20 C -0.0513(3) -0.2457(2) 0.02321(16) 0.0245(5) Uani 1 1 d .
H20 H -0.1222 -0.2495 -0.0323 0.029 Uiso 1 1 calc R
C21 C 0.0400(3) -0.3176(3) 0.02317(17) 0.0297(6) Uani 1 1 d .
H21 H 0.0333 -0.3698 -0.0323 0.036 Uiso 1 1 calc R
C22 C 0.1420(3) -0.3138(3) 0.10449(17) 0.0320(6) Uani 1 1 d .
H22 H 0.2061 -0.3625 0.1047 0.038 Uiso 1 1 calc R
C23 C 0.1499(3) -0.2387(2) 0.18527(16) 0.0241(5) Uani 1 1 d .
H23 H 0.2183 -0.2378 0.2408 0.029 Uiso 1 1 calc R
C24 C 0.2235(3) 0.4941(2) 0.29724(17) 0.0248(5) Uani 1 1 d .
H24A H 0.1779 0.5581 0.3129 0.030 Uiso 1 1 calc R
H24B H 0.2883 0.5307 0.2550 0.030 Uiso 1 1 calc R
C25 C 0.3359(3) 0.4922(2) 0.38356(16) 0.0223(5) Uani 1 1 d .
H25A H 0.2700 0.4545 0.4251 0.027 Uiso 1 1 calc R
H25B H 0.4126 0.5883 0.4136 0.027 Uiso 1 1 calc R
C26 C 0.5522(3) 0.4680(2) 0.28885(17) 0.0283(6) Uani 1 1 d .
H26A H 0.4716 0.4409 0.2296 0.042 Uiso 1 1 calc R
H26B H 0.6326 0.4339 0.2839 0.042 Uiso 1 1 calc R
H26C H 0.6062 0.5682 0.3077 0.042 Uiso 1 1 calc R
O1S O 0.5901(4) 0.4535(4) -0.0817(2) 0.0335(8) Uani 0.50 1 d P
O2S O 0.5189(6) 0.5375(4) 0.0328(3) 0.0363(9) Uani 0.50 1 d P
C1S C 0.6221(10) 0.3771(8) 0.0577(5) 0.0454(18) Uani 0.50 1 d P
H11S H 0.5261 0.2959 0.0583 0.068 Uiso 0.50 1 d PR
H12S H 0.6725 0.4362 0.1188 0.068 Uiso 0.50 1 d PR
H13S H 0.6996 0.3485 0.0392 0.068 Uiso 0.50 1 d PR
C2S C 0.5768(7) 0.4583(5) -0.0057(4) 0.0281(12) Uani 0.50 1 d P
C3S C 0.4736(8) 0.6244(6) -0.0209(5) 0.0406(14) Uani 0.50 1 d P
H31S H 0.5522 0.6593 -0.0565 0.049 Uiso 0.50 1 d PR
H32S H 0.4821 0.7041 0.0208 0.049 Uiso 0.50 1 d PR
C4S C 0.3085(8) 0.5550(7) -0.0830(5) 0.0376(15) Uani 0.50 1 d P
H41S H 0.3141 0.5251 -0.1440 0.056 Uiso 0.50 1 d PR
H42S H 0.2582 0.6182 -0.0853 0.056 Uiso 0.50 1 d PR
H43S H 0.2437 0.4750 -0.0614 0.056 Uiso 0.50 1 d PR

loop_
_atom_site_aniso_label
_atom_site_aniso_U_11
_atom_site_aniso_U_22
_atom_site_aniso_U_33
_atom_site_aniso_U_23
_atom_site_aniso_U_13
_atom_site_aniso_U_12
Pt 0.01054(4) 0.01215(4) 0.01431(4) 0.00467(3) 0.00252(3) 0.00443(3)
Fe 0.01057(14) 0.01429(14) 0.01711(15) 0.00540(12) 0.00116(12) 0.00564(11)
Cl1 0.0190(3) 0.0202(2) 0.0154(2) 0.0035(2) 0.0040(2) 0.0063(2)
Cl2 0.0186(3) 0.0229(3) 0.0172(3) 0.0077(2) 0.0063(2) 0.0074(2)
S 0.0147(3) 0.0141(2) 0.0220(3) 0.0052(2) 0.0009(2) 0.0032(2)
P 0.0109(2) 0.0117(2) 0.0140(3) 0.0041(2) 0.0024(2) 0.0052(2)
O 0.0339(10) 0.0255(9) 0.0451(11) -0.0005(8) 0.0171(9) 0.0102(8)
N 0.0174(9) 0.0174(9) 0.0272(10) 0.0030(8) 0.0010(8) 0.0079(8)
C1 0.0190(11) 0.0163(10) 0.0222(11) 0.0096(9) 0.0040(9) 0.0087(9)
C2 0.0186(11) 0.0235(11) 0.0312(13) 0.0132(10) 0.0062(10) 0.0134(9)
C3 0.0151(11) 0.0282(12) 0.0298(13) 0.0115(10) -0.0052(10) 0.0102(10)
C4 0.0266(13) 0.0236(12) 0.0181(11) 0.0068(9) -0.0026(10) 0.0097(10)
C5 0.0211(11) 0.0203(11) 0.0175(11) 0.0099(9) 0.0049(9) 0.0090(9)
C6 0.0108(10) 0.0152(10) 0.0163(10) 0.0070(8) 0.0014(8) 0.0066(8)
C7 0.0170(11) 0.0186(10) 0.0150(10) 0.0053(8) 0.0025(9) 0.0080(9)
C8 0.0197(11) 0.0277(12) 0.0222(12) 0.0102(10) 0.0092(10) 0.0140(10)
C9 0.0133(10) 0.0198(11) 0.0301(13) 0.0128(10) 0.0065(9) 0.0056(9)
C10 0.0141(10) 0.0138(10) 0.0213(11) 0.0058(8) 0.0017(9) 0.0060(8)
C11 0.0219(12) 0.0174(10) 0.0241(12) 0.0102(9) 0.0049(10) 0.0090(9)
C12 0.0165(10) 0.0124(9) 0.0134(10) 0.0022(8) 0.0027(8) 0.0079(8)
C13 0.0163(11) 0.0198(11) 0.0215(11) 0.0062(9) 0.0065(9) 0.0080(9)
C14 0.0331(13) 0.0201(11) 0.0258(12) 0.0121(10) 0.0132(11) 0.0121(10)
C15 0.0372(14) 0.0240(12) 0.0182(11) 0.0069(9) 0.0029(10) 0.0205(11)
C16 0.0214(12) 0.0219(11) 0.0225(12) -0.0016(9) -0.0041(10) 0.0138(9)
C17 0.0156(10) 0.0157(10) 0.0206(11) 0.0019(9) 0.0034(9) 0.0055(8)
C18 0.0149(10) 0.0146(10) 0.0162(10) 0.0039(8) 0.0046(9) 0.0051(8)
C19 0.0199(11) 0.0225(11) 0.0209(11) 0.0069(9) 0.0060(9) 0.0128(9)
C20 0.0249(12) 0.0301(13) 0.0172(11) 0.0056(10) 0.0029(10) 0.0121(10)
C21 0.0386(15) 0.0320(13) 0.0194(12) -0.0011(10) 0.0065(11) 0.0185(12)
C22 0.0430(16) 0.0373(14) 0.0271(13) 0.0019(11) 0.0077(12) 0.0309(13)
C23 0.0281(13) 0.0274(12) 0.0196(11) 0.0030(10) 0.0013(10) 0.0180(10)
C24 0.0200(12) 0.0153(10) 0.0335(13) 0.0061(10) -0.0002(10) 0.0057(9)
C25 0.0226(12) 0.0146(10) 0.0259(12) 0.0007(9) 0.0024(10) 0.0073(9)
C26 0.0232(12) 0.0222(12) 0.0377(14) 0.0131(11) 0.0125(11) 0.0045(10)
O1S 0.033(2) 0.042(2) 0.0253(19) 0.0038(16) 0.0082(16) 0.0178(17)
O2S 0.038(2) 0.037(2) 0.039(2) 0.0091(17) 0.011(2) 0.021(2)
C1S 0.040(5) 0.041(4) 0.050(4) 0.017(4) 0.004(4) 0.016(3)
C2S 0.025(3) 0.027(3) 0.024(3) 0.004(2) 0.003(2) 0.005(2)
C3S 0.045(4) 0.031(3) 0.057(4) 0.019(3) 0.020(3) 0.023(3)
C4S 0.045(4) 0.038(4) 0.049(4) 0.024(3) 0.031(4) 0.025(3)

loop_
_atom_type_symbol
_atom_type_description
_atom_type_scat_dispersion_real
_atom_type_scat_dispersion_imag
_atom_type_scat_source
C C 0.0033 0.0016 'International Tables Vol C Tables 4.2.6.8 and 6.1.1.4'
H H 0.0000 0.0000 'International Tables Vol C Tables 4.2.6.8 and 6.1.1.4'
N N 0.0061 0.0033 'International Tables Vol C Tables 4.2.6.8 and 6.1.1.4'
O O 0.0106 0.0060 'International Tables Vol C Tables 4.2.6.8 and 6.1.1.4'
P P 0.1023 0.0942 'International Tables Vol C Tables 4.2.6.8 and 6.1.1.4'
S S 0.1246 0.1234 'International Tables Vol C Tables 4.2.6.8 and 6.1.1.4'
Cl Cl 0.1484 0.1585 'International Tables Vol C Tables 4.2.6.8 and 6.1.1.4'
Fe Fe 0.3463 0.8444 'International Tables Vol C Tables 4.2.6.8 and 6.1.1.4'
Pt Pt -1.7033 8.3905 'International Tables Vol C Tables 4.2.6.8 and 6.1.1.4'

loop_
_geom_angle_atom_site_label_1
_geom_angle_atom_site_label_2
_geom_angle_atom_site_label_3
_geom_angle
P Pt Cl2 93.05(2)
P Pt Cl1 90.084(19)
Cl2 Pt Cl1 176.227(19)
P Pt S 173.044(19)
Cl2 Pt S 93.89(2)
Cl1 Pt S 82.999(19)
C6 Fe C2 157.55(9)
C6 Fe C7 40.88(9)
C2 Fe C7 119.96(9)
C6 Fe C9 68.50(8)
C2 Fe C9 120.48(9)
C7 Fe C9 68.28(9)
C6 Fe C10 41.15(8)
C2 Fe C10 157.70(9)
C7 Fe C10 68.78(9)
C9 Fe C10 40.41(9)
C6 Fe C1 124.43(8)
C2 Fe C1 40.80(9)
C7 Fe C1 108.94(9)
C9 Fe C1 158.34(10)
C10 Fe C1 160.50(9)
C6 Fe C8 68.52(9)
C2 Fe C8 104.11(10)
C7 Fe C8 40.51(8)
C9 Fe C8 40.57(9)
C10 Fe C8 68.39(9)
C1 Fe C8 123.31(9)
C6 Fe C5 112.05(9)
C2 Fe C5 68.35(9)
C7 Fe C5 128.25(9)
C9 Fe C5 157.03(9)
C10 Fe C5 124.49(9)
C1 Fe C5 40.78(9)
C8 Fe C5 162.36(9)
C6 Fe C3 161.87(9)
C2 Fe C3 40.51(9)
C7 Fe C3 153.45(10)
C9 Fe C3 104.04(9)
C10 Fe C3 122.69(9)
C1 Fe C3 68.39(9)
C8 Fe C3 117.26(10)
C5 Fe C3 68.06(9)
C6 Fe C4 127.86(10)
C2 Fe C4 68.05(10)
C7 Fe C4 165.36(9)
C9 Fe C4 119.83(9)
C10 Fe C4 108.72(9)
C1 Fe C4 68.30(9)
C8 Fe C4 153.30(9)
C5 Fe C4 40.41(9)
C3 Fe C4 40.32(10)
C26 S C25 102.16(12)
C26 S Pt 114.40(9)
C25 S Pt 105.59(7)
C6 P C18 106.15(10)
C6 P C12 104.65(9)
C18 P C12 103.66(10)
C6 P Pt 112.46(7)
C18 P Pt 116.30(7)
C12 P Pt 112.57(7)
C11 N C24 122.1(2)
C11 N H1N 119.6
C24 N H1N 118.4
C2 C1 C5 107.3(2)
C2 C1 C11 123.8(2)
C5 C1 C11 128.7(2)
C2 C1 Fe 69.40(12)
C5 C1 Fe 69.68(12)
C11 C1 Fe 129.87(15)
C3 C2 C1 108.2(2)
C3 C2 Fe 70.04(13)
C1 C2 Fe 69.80(13)
C3 C2 H2 125.9
C1 C2 H2 125.9
Fe C2 H2 125.9
C4 C3 C2 108.2(2)
C4 C3 Fe 70.18(13)
C2 C3 Fe 69.46(12)
C4 C3 H3 125.9
C2 C3 H3 125.9
Fe C3 H3 126.0
C3 C4 C5 108.0(2)
C3 C4 Fe 69.49(13)
C5 C4 Fe 69.44(12)
C3 C4 H4 126.0
C5 C4 H4 126.0
Fe C4 H4 126.7
C4 C5 C1 108.2(2)
C4 C5 Fe 70.15(13)
C1 C5 Fe 69.54(12)
C4 C5 H5 125.9
C1 C5 H5 125.9
Fe C5 H5 126.0
C7 C6 C10 107.56(18)
C7 C6 P 123.38(15)
C10 C6 P 128.42(17)
C7 C6 Fe 69.64(12)
C10 C6 Fe 69.61(12)
P C6 Fe 133.16(11)
C8 C7 C6 108.12(19)
C8 C7 Fe 69.89(12)
C6 C7 Fe 69.48(11)
C8 C7 H7 125.9
C6 C7 H7 125.9
Fe C7 H7 126.3
C7 C8 C9 108.0(2)
C7 C8 Fe 69.60(12)
C9 C8 Fe 69.60(13)
C7 C8 H8 126.0
C9 C8 H8 126.0
Fe C8 H8 126.4
C10 C9 C8 108.68(19)
C10 C9 Fe 69.88(12)
C8 C9 Fe 69.83(12)
C10 C9 H9 125.7
C8 C9 H9 125.7
Fe C9 H9 126.2
C9 C10 C6 107.6(2)
C9 C10 Fe 69.71(12)
C6 C10 Fe 69.24(12)
C9 C10 H10 126.2
C6 C10 H10 126.2
Fe C10 H10 126.4
O C11 N 122.7(2)
O C11 C1 121.9(2)
N C11 C1 115.3(2)
C13 C12 C17 119.62(19)
C13 C12 P 121.32(16)
C17 C12 P 119.05(15)
C12 C13 C14 119.9(2)
C12 C13 H13 120.1
C14 C13 H13 120.1
C15 C14 C13 120.3(2)
C15 C14 H14 119.8
C13 C14 H14 119.8
C14 C15 C16 120.0(2)
C14 C15 H15 120.0
C16 C15 H15 120.0
C17 C16 C15 119.6(2)
C17 C16 H16 120.2
C15 C16 H16 120.2
C16 C17 C12 120.5(2)
C16 C17 H17 119.7
C12 C17 H17 119.7
C23 C18 C19 118.2(2)
C23 C18 P 120.32(16)
C19 C18 P 121.40(17)
C20 C19 C18 120.7(2)
C20 C19 H19 119.7
C18 C19 H19 119.7
C21 C20 C19 120.5(2)
C21 C20 H20 119.8
C19 C20 H20 119.8
C20 C21 C22 119.8(2)
C20 C21 H21 120.1
C22 C21 H21 120.1
C23 C22 C21 119.8(2)
C23 C22 H22 120.1
C21 C22 H22 120.1
C22 C23 C18 121.0(2)
C22 C23 H23 119.5
C18 C23 H23 119.5
N C24 C25 115.30(18)
N C24 H24A 108.4
C25 C24 H24A 108.4
N C24 H24B 108.4
C25 C24 H24B 108.4
H24A C24 H24B 107.5
C24 C25 S 117.57(17)
C24 C25 H25A 107.9
S C25 H25A 107.9
C24 C25 H25B 107.9
S C25 H25B 107.9
H25A C25 H25B 107.2
S C26 H26A 109.5
S C26 H26B 109.5
H26A C26 H26B 109.5
S C26 H26C 109.5
H26A C26 H26C 109.5
H26B C26 H26C 109.5
C2S O2S C3S 117.2(4)
C2S C1S H11S 110.7
C2S C1S H12S 107.6
H11S C1S H12S 109.5
C2S C1S H13S 110.1
H11S C1S H13S 109.5
H12S C1S H13S 109.5
O1S C2S O2S 124.1(6)
O1S C2S C1S 124.3(6)
O2S C2S C1S 111.5(5)
O2S C3S C4S 113.9(5)
O2S C3S H31S 108.3
C4S C3S H31S 109.5
O2S C3S H32S 108.8
C4S C3S H32S 108.5
H31S C3S H32S 107.8
C3S C4S H41S 108.9
C3S C4S H42S 109.9
H41S C4S H42S 109.5
C3S C4S H43S 109.6
H41S C4S H43S 109.5
H42S C4S H43S 109.5

loop_
_geom_bond_atom_site_label_1
_geom_bond_atom_site_label_2
_geom_bond_distance
Pt P 2.2602(6)
Pt Cl2 2.3043(6)
Pt Cl1 2.3050(6)
Pt S 2.3677(6)
Fe C6 2.045(2)
Fe C2 2.045(2)
Fe C7 2.047(2)
Fe C9 2.048(2)
Fe C10 2.050(2)
Fe C1 2.050(2)
Fe C8 2.051(2)
Fe C5 2.052(2)
Fe C3 2.053(2)
Fe C4 2.062(2)
S C26 1.803(2)
S C25 1.818(2)
P C6 1.797(2)
P C18 1.818(2)
P C12 1.824(2)
O C11 1.219(3)
N C11 1.360(3)
N C24 1.449(3)
N H1N 0.8808
C1 C2 1.428(3)
C1 C5 1.429(3)
C1 C11 1.489(3)
C2 C3 1.418(3)
C2 H2 0.9500
C3 C4 1.418(4)
C3 H3 0.9500
C4 C5 1.421(3)
C4 H4 0.9500
C5 H5 0.9500
C6 C7 1.429(3)
C6 C10 1.439(3)
C7 C8 1.419(3)
C7 H7 0.9500
C8 C9 1.421(3)
C8 H8 0.9500
C9 C10 1.415(3)
C9 H9 0.9500
C10 H10 0.9500
C12 C13 1.389(3)
C12 C17 1.391(3)
C13 C14 1.392(3)
C13 H13 0.9500
C14 C15 1.383(3)
C14 H14 0.9500
C15 C16 1.393(3)
C15 H15 0.9500
C16 C17 1.386(3)
C16 H16 0.9500
C17 H17 0.9500
C18 C23 1.395(3)
C18 C19 1.398(3)
C19 C20 1.383(3)
C19 H19 0.9500
C20 C21 1.376(4)
C20 H20 0.9500
C21 C22 1.390(3)
C21 H21 0.9500
C22 C23 1.385(3)
C22 H22 0.9500
C23 H23 0.9500
C24 C25 1.518(3)
C24 H24A 0.9900
C24 H24B 0.9900
C25 H25A 0.9900
C25 H25B 0.9900
C26 H26A 0.9800
C26 H26B 0.9800
C26 H26C 0.9800
O1S C2S 1.200(6)
O2S C2S 1.342(7)
O2S C3S 1.449(7)
C1S C2S 1.491(9)
C1S H11S 0.9800
C1S H12S 0.9800
C1S H13S 0.9800
C3S C4S 1.471(9)
C3S H31S 0.9900
C3S H32S 0.9900
C4S H41S 0.9800
C4S H42S 0.9800
C4S H43S 0.9800

loop_
_geom_torsion_atom_site_label_1
_geom_torsion_atom_site_label_2
_geom_torsion_atom_site_label_3
_geom_torsion_atom_site_label_4
_geom_torsion
_geom_torsion_site_symmetry_1
_geom_torsion_site_symmetry_4
Cl2 Pt S C26 -9.88(10) . .
Cl1 Pt S C26 172.26(10) . .
Cl2 Pt S C25 101.63(8) . .
Cl1 Pt S C25 -76.23(8) . .
Cl2 Pt P C6 -104.41(7) . .
Cl1 Pt P C6 73.49(7) . .
Cl2 Pt P C18 18.28(8) . .
Cl1 Pt P C18 -163.82(8) . .
Cl2 Pt P C12 137.67(8) . .
Cl1 Pt P C12 -44.42(8) . .
C6 Fe C1 C2 -157.02(14) . .
C7 Fe C1 C2 -114.23(14) . .
C9 Fe C1 C2 -35.5(3) . .
C10 Fe C1 C2 166.0(2) . .
C8 Fe C1 C2 -71.65(16) . .
C5 Fe C1 C2 118.59(19) . .
C3 Fe C1 C2 37.57(14) . .
C4 Fe C1 C2 81.10(15) . .
C6 Fe C1 C5 84.39(15) . .
C2 Fe C1 C5 -118.59(19) . .
C7 Fe C1 C5 127.17(13) . .
C9 Fe C1 C5 -154.1(2) . .
C10 Fe C1 C5 47.4(3) . .
C8 Fe C1 C5 169.75(13) . .
C3 Fe C1 C5 -81.02(14) . .
C4 Fe C1 C5 -37.49(13) . .
C6 Fe C1 C11 -39.6(3) . .
C2 Fe C1 C11 117.4(3) . .
C7 Fe C1 C11 3.2(2) . .
C9 Fe C1 C11 81.9(3) . .
C10 Fe C1 C11 -76.6(4) . .
C8 Fe C1 C11 45.8(3) . .
C5 Fe C1 C11 -124.0(3) . .
C3 Fe C1 C11 155.0(2) . .
C4 Fe C1 C11 -161.5(2) . .
C5 C1 C2 C3 -0.1(2) . .
C11 C1 C2 C3 175.36(19) . .
Fe C1 C2 C3 -59.72(15) . .
C5 C1 C2 Fe 59.61(14) . .
C11 C1 C2 Fe -124.9(2) . .
C6 Fe C2 C3 176.7(2) . .
C7 Fe C2 C3 -156.19(14) . .
C9 Fe C2 C3 -75.19(17) . .
C10 Fe C2 C3 -48.5(3) . .
C1 Fe C2 C3 119.2(2) . .
C8 Fe C2 C3 -115.65(15) . .
C5 Fe C2 C3 81.13(15) . .
C4 Fe C2 C3 37.46(14) . .
C6 Fe C2 C1 57.5(3) . .
C7 Fe C2 C1 84.58(15) . .
C9 Fe C2 C1 165.58(13) . .
C10 Fe C2 C1 -167.7(2) . .
C8 Fe C2 C1 125.12(14) . .
C5 Fe C2 C1 -38.10(13) . .
C3 Fe C2 C1 -119.2(2) . .
C4 Fe C2 C1 -81.77(15) . .
C1 C2 C3 C4 -0.1(3) . .
Fe C2 C3 C4 -59.70(15) . .
C1 C2 C3 Fe 59.57(15) . .
C6 Fe C3 C4 -56.6(3) . .
C2 Fe C3 C4 119.34(19) . .
C7 Fe C3 C4 170.82(17) . .
C9 Fe C3 C4 -119.85(14) . .
C10 Fe C3 C4 -80.39(15) . .
C1 Fe C3 C4 81.50(14) . .
C8 Fe C3 C4 -161.09(13) . .
C5 Fe C3 C4 37.43(13) . .
C6 Fe C3 C2 -176.0(2) . .
C7 Fe C3 C2 51.5(3) . .
C9 Fe C3 C2 120.81(14) . .
C10 Fe C3 C2 160.27(13) . .
C1 Fe C3 C2 -37.83(14) . .
C8 Fe C3 C2 79.57(16) . .
C5 Fe C3 C2 -81.90(15) . .
C4 Fe C3 C2 -119.34(19) . .
C2 C3 C4 C5 0.3(3) . .
Fe C3 C4 C5 -58.93(15) . .
C2 C3 C4 Fe 59.25(15) . .
C6 Fe C4 C3 160.78(13) . .
C2 Fe C4 C3 -37.62(13) . .
C7 Fe C4 C3 -163.6(3) . .
C9 Fe C4 C3 75.91(16) . .
C10 Fe C4 C3 118.82(14) . .
C1 Fe C4 C3 -81.73(14) . .
C8 Fe C4 C3 39.9(3) . .
C5 Fe C4 C3 -119.6(2) . .
C6 Fe C4 C5 -79.66(17) . .
C2 Fe C4 C5 81.94(15) . .
C7 Fe C4 C5 -44.1(4) . .
C9 Fe C4 C5 -164.53(14) . .
C10 Fe C4 C5 -121.62(14) . .
C1 Fe C4 C5 37.83(14) . .
C8 Fe C4 C5 159.4(2) . .
C3 Fe C4 C5 119.6(2) . .
C3 C4 C5 C1 -0.4(2) . .
Fe C4 C5 C1 -59.35(14) . .
C3 C4 C5 Fe 58.96(15) . .
C2 C1 C5 C4 0.3(2) . .
C11 C1 C5 C4 -174.9(2) . .
Fe C1 C5 C4 59.74(15) . .
C2 C1 C5 Fe -59.43(14) . .
C11 C1 C5 Fe 125.4(2) . .
C6 Fe C5 C4 123.07(15) . .
C2 Fe C5 C4 -81.14(15) . .
C7 Fe C5 C4 167.07(14) . .
C9 Fe C5 C4 36.4(3) . .
C10 Fe C5 C4 78.09(17) . .
C1 Fe C5 C4 -119.3(2) . .
C8 Fe C5 C4 -148.6(3) . .
C3 Fe C5 C4 -37.36(15) . .
C6 Fe C5 C1 -117.67(13) . .
C2 Fe C5 C1 38.12(13) . .
C7 Fe C5 C1 -73.67(16) . .
C9 Fe C5 C1 155.6(2) . .
C10 Fe C5 C1 -162.65(12) . .
C8 Fe C5 C1 -29.4(4) . .
C3 Fe C5 C1 81.90(14) . .
C4 Fe C5 C1 119.3(2) . .
C18 P C6 C7 -168.52(16) . .
C12 P C6 C7 82.22(18) . .
Pt P C6 C7 -40.29(18) . .
C18 P C6 C10 21.9(2) . .
C12 P C6 C10 -87.4(2) . .
Pt P C6 C10 150.09(16) . .
C18 P C6 Fe -75.85(17) . .
C12 P C6 Fe 174.89(14) . .
Pt P C6 Fe 52.39(17) . .
C2 Fe C6 C7 37.1(3) . .
C9 Fe C6 C7 -81.22(13) . .
C10 Fe C6 C7 -118.77(17) . .
C1 Fe C6 C7 79.01(14) . .
C8 Fe C6 C7 -37.46(12) . .
C5 Fe C6 C7 123.54(12) . .
C3 Fe C6 C7 -149.8(3) . .
C4 Fe C6 C7 167.01(12) . .
C2 Fe C6 C10 155.9(2) . .
C7 Fe C6 C10 118.77(17) . .
C9 Fe C6 C10 37.55(13) . .
C1 Fe C6 C10 -162.23(13) . .
C8 Fe C6 C10 81.30(14) . .
C5 Fe C6 C10 -117.70(13) . .
C3 Fe C6 C10 -31.0(3) . .
C4 Fe C6 C10 -74.22(15) . .
C2 Fe C6 P -80.1(3) . .
C7 Fe C6 P -117.2(2) . .
C9 Fe C6 P 161.62(19) . .
C10 Fe C6 P 124.1(2) . .
C1 Fe C6 P -38.2(2) . .
C8 Fe C6 P -154.63(18) . .
C5 Fe C6 P 6.38(19) . .
C3 Fe C6 P 93.0(3) . .
C4 Fe C6 P 49.8(2) . .
C10 C6 C7 C8 -0.1(2) . .
P C6 C7 C8 -171.59(15) . .
Fe C6 C7 C8 59.42(14) . .
C10 C6 C7 Fe -59.52(13) . .
P C6 C7 Fe 128.99(15) . .
C6 Fe C7 C8 -119.39(18) . .
C2 Fe C7 C8 76.03(15) . .
C9 Fe C7 C8 -37.58(14) . .
C10 Fe C7 C8 -81.16(14) . .
C1 Fe C7 C8 119.48(14) . .
C5 Fe C7 C8 160.99(14) . .
C3 Fe C7 C8 40.1(3) . .
C4 Fe C7 C8 -164.0(3) . .
C2 Fe C7 C6 -164.58(12) . .
C9 Fe C7 C6 81.80(13) . .
C10 Fe C7 C6 38.23(11) . .
C1 Fe C7 C6 -121.13(12) . .
C8 Fe C7 C6 119.39(18) . .
C5 Fe C7 C6 -79.63(15) . .
C3 Fe C7 C6 159.50(18) . .
C4 Fe C7 C6 -44.6(4) . .
C6 C7 C8 C9 0.0(2) . .
Fe C7 C8 C9 59.18(15) . .
C6 C7 C8 Fe -59.16(14) . .
C6 Fe C8 C7 37.80(13) . .
C2 Fe C8 C7 -119.90(14) . .
C9 Fe C8 C7 119.40(19) . .
C10 Fe C8 C7 82.20(14) . .
C1 Fe C8 C7 -80.14(16) . .
C5 Fe C8 C7 -57.6(4) . .
C3 Fe C8 C7 -161.10(13) . .
C4 Fe C8 C7 171.1(2) . .
C6 Fe C8 C9 -81.61(14) . .
C2 Fe C8 C9 120.70(14) . .
C7 Fe C8 C9 -119.40(19) . .
C10 Fe C8 C9 -37.21(13) . .
C1 Fe C8 C9 160.46(13) . .
C5 Fe C8 C9 -177.0(3) . .
C3 Fe C8 C9 79.50(15) . .
C4 Fe C8 C9 51.7(3) . .
C7 C8 C9 C10 0.1(2) . .
Fe C8 C9 C10 59.26(15) . .
C7 C8 C9 Fe -59.18(15) . .
C6 Fe C9 C10 -38.22(13) . .
C2 Fe C9 C10 164.75(13) . .
C7 Fe C9 C10 -82.34(14) . .
C1 Fe C9 C10 -169.1(2) . .
C8 Fe C9 C10 -119.87(19) . .
C5 Fe C9 C10 57.8(3) . .
C3 Fe C9 C10 124.41(14) . .
C4 Fe C9 C10 84.10(15) . .
C6 Fe C9 C8 81.66(14) . .
C2 Fe C9 C8 -75.38(16) . .
C7 Fe C9 C8 37.53(13) . .
C10 Fe C9 C8 119.87(19) . .
C1 Fe C9 C8 -49.2(3) . .
C5 Fe C9 C8 177.7(2) . .
C3 Fe C9 C8 -115.72(14) . .
C4 Fe C9 C8 -156.03(14) . .
C8 C9 C10 C6 -0.1(2) . .
Fe C9 C10 C6 59.09(14) . .
C8 C9 C10 Fe -59.23(15) . .
C7 C6 C10 C9 0.2(2) . .
P C6 C10 C9 171.08(15) . .
Fe C6 C10 C9 -59.39(14) . .
C7 C6 C10 Fe 59.54(14) . .
P C6 C10 Fe -129.54(17) . .
C6 Fe C10 C9 119.00(19) . .
C2 Fe C10 C9 -36.7(3) . .
C7 Fe C10 C9 81.01(14) . .
C1 Fe C10 C9 167.9(2) . .
C8 Fe C10 C9 37.35(13) . .
C5 Fe C10 C9 -156.38(13) . .
C3 Fe C10 C9 -71.99(16) . .
C4 Fe C10 C9 -114.34(14) . .
C2 Fe C10 C6 -155.7(2) . .
C7 Fe C10 C6 -37.99(12) . .
C9 Fe C10 C6 -119.00(19) . .
C1 Fe C10 C6 48.9(3) . .
C8 Fe C10 C6 -81.65(14) . .
C5 Fe C10 C6 84.62(15) . .
C3 Fe C10 C6 169.01(13) . .
C4 Fe C10 C6 126.66(13) . .
C24 N C11 O -2.2(3) . .
C24 N C11 C1 173.92(18) . .
C2 C1 C11 O -2.0(3) . .
C5 C1 C11 O 172.5(2) . .
Fe C1 C11 O -92.4(3) . .
C2 C1 C11 N -178.15(19) . .
C5 C1 C11 N -3.7(3) . .
Fe C1 C11 N 91.4(2) . .
C6 P C12 C13 18.1(2) . .
C18 P C12 C13 -92.94(19) . .
Pt P C12 C13 140.55(16) . .
C6 P C12 C17 -163.07(17) . .
C18 P C12 C17 85.88(18) . .
Pt P C12 C17 -40.63(19) . .
C17 C12 C13 C14 -0.1(3) . .
P C12 C13 C14 178.66(17) . .
C12 C13 C14 C15 -0.3(4) . .
C13 C14 C15 C16 -0.4(4) . .
C14 C15 C16 C17 1.6(4) . .
C15 C16 C17 C12 -2.1(3) . .
C13 C12 C17 C16 1.4(3) . .
P C12 C17 C16 -177.47(17) . .
C6 P C18 C23 -141.36(18) . .
C12 P C18 C23 -31.4(2) . .
Pt P C18 C23 92.71(18) . .
C6 P C18 C19 42.38(19) . .
C12 P C18 C19 152.33(17) . .
Pt P C18 C19 -83.55(18) . .
C23 C18 C19 C20 1.7(3) . .
P C18 C19 C20 177.99(17) . .
C18 C19 C20 C21 -2.1(3) . .
C19 C20 C21 C22 0.9(4) . .
C20 C21 C22 C23 0.7(4) . .
C21 C22 C23 C18 -1.2(4) . .
C19 C18 C23 C22 0.0(3) . .
P C18 C23 C22 -176.38(19) . .
C11 N C24 C25 99.9(3) . .
N C24 C25 S 64.7(3) . .
C26 S C25 C24 53.44(19) . .
Pt S C25 C24 -66.48(17) . .
O2S O1S C2S C3S 93.0(9) 2_665 2_665
O2S O1S C2S O2S -39.2(6) 2_665 .
O2S O1S C2S C1S 140.7(8) 2_665 .
O2S O1S C2S C4S 175.1(9) 2_665 2_665
O2S O1S C2S C2S -21.5(3) 2_665 2_665
C2S O2S C2S O2S 0.000(2) 2_665 2_665
O1S O2S C2S O2S 80.9(10) 2_665 2_665
C3S O2S C2S O2S -50.9(6) . 2_665
C3S O2S C2S O2S 92.7(7) 2_665 2_665
C2S O2S C2S C3S -92.7(7) 2_665 2_665
O2S O2S C2S C3S -92.7(7) 2_665 2_665
O1S O2S C2S C3S -11.8(13) 2_665 2_665
C3S O2S C2S C3S -143.6(4) . 2_665
C2S O2S C2S O1S 49.5(7) 2_665 .
O2S O2S C2S O1S 49.5(7) 2_665 .
O1S O2S C2S O1S 130.4(7) 2_665 .
C3S O2S C2S O1S -1.4(9) . .
C3S O2S C2S O1S 142.1(10) 2_665 .
C2S O2S C2S C1S -130.5(7) 2_665 .
O2S O2S C2S C1S -130.5(7) 2_665 .
O1S O2S C2S C1S -49.5(12) 2_665 .
C3S O2S C2S C1S 178.6(5) . .
C3S O2S C2S C1S -37.8(5) 2_665 .
C2S O2S C2S C4S -157.2(7) 2_665 2_665
O2S O2S C2S C4S -157.2(7) 2_665 2_665
O1S O2S C2S C4S -76.3(10) 2_665 2_665
C3S O2S C2S C4S 151.9(5) . 2_665
C3S O2S C2S C4S -64.6(5) 2_665 2_665
O2S O2S C2S C2S 0.000(1) 2_665 2_665
O1S O2S C2S C2S 80.9(10) 2_665 2_665
C3S O2S C2S C2S -50.9(6) . 2_665
C3S O2S C2S C2S 92.7(7) 2_665 2_665
C4S C1S C2S O2S -133.8(11) 2_665 2_665
C3S C1S C2S O2S 12.9(11) 2_665 2_665
C4S C1S C2S C3S -146.7(15) 2_665 2_665
C4S C1S C2S O1S 108.7(10) 2_665 .
C3S C1S C2S O1S -104.7(10) 2_665 .
C4S C1S C2S O2S -71.4(11) 2_665 .
C3S C1S C2S O2S 75.3(9) 2_665 .
C3S C1S C2S C4S 146.7(15) 2_665 2_665
C4S C1S C2S C2S -92.0(11) 2_665 2_665
C3S C1S C2S C2S 54.7(9) 2_665 2_665
C2S O2S C3S C1S -13.6(12) 2_665 2_665
O2S O2S C3S C1S 66.8(13) 2_665 2_665
C2S O2S C3S C1S 98.8(13) . 2_665
O1S O2S C3S C1S -57.4(13) 2_665 2_665
C3S O2S C3S C1S 66.8(13) 2_665 2_665
O2S O2S C3S C2S 80.3(7) 2_665 2_665
C2S O2S C3S C2S 112.4(7) . 2_665
O1S O2S C3S C2S -43.9(6) 2_665 2_665
C3S O2S C3S C2S 80.3(7) 2_665 2_665
C2S O2S C3S C4S -27.8(7) 2_665 .
O2S O2S C3S C4S 52.6(7) 2_665 .
C2S O2S C3S C4S 84.6(7) . .
O1S O2S C3S C4S -71.7(5) 2_665 .
C3S O2S C3S C4S 52.6(7) 2_665 .
C2S O2S C3S O2S -80.3(7) 2_665 2_665
C2S O2S C3S O2S 32.1(4) . 2_665
O1S O2S C3S O2S -124.2(6) 2_665 2_665
C3S O2S C3S O2S 0.000(1) 2_665 2_665
C2S C3S C4S C1S 140.8(16) 2_665 2_665
O2S C3S C4S C1S 158.4(15) . 2_665
O2S C3S C4S C1S -171.7(15) 2_665 2_665
C1S C3S C4S C2S -140.8(16) 2_665 2_665
O2S C3S C4S C2S 17.6(4) . 2_665
O2S C3S C4S C2S 47.5(4) 2_665 2_665
